data_7058699
loop_
_publ_author_name
'Pog\'any, Luk\'a\<s'
'Brach\<nakov\'a, Barbora'
'Mas\'arov\'a, Petra'
'Moncol, J\'an'
'Pavlik, J\'an'
'G\'al, Miroslav'
'Maz\'ur, Milan'
'Herchel, Radovan'
'Nemec, Ivan'
'\<Salitro\<s, Ivan'

_publ_section_title
;
 Impact of the Schiff base ligand substituents on the solid state and
 solution properties of eleven iron(iii) complexes
;
_journal_issue 35
_journal_name_full 'New Journal of Chemistry'
_journal_page_first 13916
_journal_paper_doi 10.1039/C9NJ03087E
_journal_volume 43
_journal_year 2019
_chemical_formula_moiety 'C20 H21 Br2 Cl Fe N3 O2'
_chemical_formula_sum 'C20 H21 Br2 Cl Fe N3 O2'
_chemical_formula_weight 586.52
_space_group_crystal_system orthorhombic
_space_group_IT_number 33
_space_group_name_Hall 'P 2c -2n'
_space_group_name_H-M_alt 'P n a 21'
_symmetry_space_group_name_Hall 'P 2c -2n'
_symmetry_space_group_name_H-M 'P n a 21'
_atom_sites_solution_hydrogens geom
_atom_sites_solution_primary direct
_audit_creation_date 2018-12-11
_audit_creation_method
;
Olex2 1.2
(compiled 2017.08.10 svn.r3458 for OlexSys, GUI svn.r5506)
;
_audit_update_record
;
2019-01-18 deposited with the CCDC.    2019-07-29 downloaded from the CCDC.
;
_cell_angle_alpha 90
_cell_angle_beta 90
_cell_angle_gamma 90
_cell_formula_units_Z 4
_cell_length_a 15.733(5)
_cell_length_b 15.024(5)
_cell_length_c 10.024(5)
_cell_measurement_reflns_used 27046
_cell_measurement_temperature 150
_cell_measurement_theta_max 25.24
_cell_measurement_theta_min 4.11
_cell_volume 2369.4(16)
_computing_cell_refinement CrysAlisPro
_computing_data_collection '(CrysAlisPro; Agilent, 2012)'
_computing_data_reduction CrysAlisPro
_computing_molecular_graphics 'Olex2 (Dolomanov et al., 2009)'
_computing_publication_material 'Olex2 (Dolomanov et al., 2009)'
_computing_structure_refinement 'ShelXL (Sheldrick, 2015)'
_computing_structure_solution 'SIR2011 (Burla et al., 2007)'
_diffrn_ambient_temperature 150.0
_diffrn_detector_area_resol_mean 8
_diffrn_measured_fraction_theta_full 0.995
_diffrn_measured_fraction_theta_max 0.995
_diffrn_measurement_device_type 'Xcalibur, Sapphire2, large Be window'
_diffrn_measurement_method '\w scans'
_diffrn_radiation_monochromator graphite
_diffrn_radiation_type MoK\a
_diffrn_radiation_wavelength 0.71073
_diffrn_reflns_av_R_equivalents 0.000
_diffrn_reflns_av_unetI/netI 0.0403
_diffrn_reflns_Laue_measured_fraction_full 0.995
_diffrn_reflns_Laue_measured_fraction_max 0.995
_diffrn_reflns_limit_h_max 18
_diffrn_reflns_limit_h_min 0
_diffrn_reflns_limit_k_max 17
_diffrn_reflns_limit_k_min 0
_diffrn_reflns_limit_l_max 8
_diffrn_reflns_limit_l_min -11
_diffrn_reflns_number 2980
_diffrn_reflns_point_group_measured_fraction_full 0.717
_diffrn_reflns_point_group_measured_fraction_max 0.716
_diffrn_reflns_theta_full 24.993
_diffrn_reflns_theta_max 24.993
_diffrn_reflns_theta_min 4.116
_diffrn_source 'fine-focus sealed tube'
_exptl_absorpt_coefficient_mu 4.142
_exptl_absorpt_correction_T_max 0.688
_exptl_absorpt_correction_T_min 0.465
_exptl_absorpt_correction_type multi-scan
_exptl_absorpt_process_details 'CrysAlisPro Rigaku Oxford Diffraction'
_exptl_crystal_colour 'dark red'
_exptl_crystal_colour_modifier dark
_exptl_crystal_colour_primary red
_exptl_crystal_density_diffrn 1.644
_exptl_crystal_description block
_exptl_crystal_F_000 1164
_exptl_crystal_size_max 0.45
_exptl_crystal_size_mid 0.22
_exptl_crystal_size_min 0.11
_exptl_transmission_factor_max 0.688
_exptl_transmission_factor_min 0.465
_refine_diff_density_max 0.675
_refine_diff_density_min -0.291
_refine_diff_density_rms 0.082
_refine_ls_abs_structure_details
;
 Refined as an inversion twin.
;
_refine_ls_abs_structure_Flack 0.10(2)
_refine_ls_extinction_method none
_refine_ls_goodness_of_fit_ref 0.961
_refine_ls_hydrogen_treatment constr
_refine_ls_matrix_type full
_refine_ls_number_parameters 263
_refine_ls_number_reflns 2980
_refine_ls_number_restraints 1
_refine_ls_restrained_S_all 0.961
_refine_ls_R_factor_all 0.0535
_refine_ls_R_factor_gt 0.0381
_refine_ls_shift/su_max 0.003
_refine_ls_shift/su_mean 0.000
_refine_ls_structure_factor_coef Fsqd
_refine_ls_weighting_details 'w=1/[\s^2^(Fo^2^)+(0.0613P)^2^] where P=(Fo^2^+2Fc^2^)/3'
_refine_ls_weighting_scheme calc
_refine_ls_wR_factor_gt 0.0922
_refine_ls_wR_factor_ref 0.0954
_reflns_Friedel_coverage 0.356
_reflns_Friedel_fraction_full 0.401
_reflns_Friedel_fraction_max 0.401
_reflns_number_gt 2273
_reflns_number_total 2980
_reflns_threshold_expression 'I > 2\s(I)'
_cod_data_source_file c9nj03087e4.cif
_cod_data_source_block 7t_150K
_cod_depositor_comments 'Adding full bibliography for 7058691--7058703.cif.'
_cod_database_code 7058699
_shelx_shelxl_version_number 2018/3
_shelx_space_group_comment
;
The symmetry employed for this shelxl refinement is uniquely defined
by the following loop, which should always be used as a source of
symmetry information in preference to the above space-group names.
They are only intended as comments.
;
_shelx_estimated_absorpt_t_max 0.659
_shelx_estimated_absorpt_t_min 0.257
_olex2_refinement_description
;
1. Twinned data refinement
 Scales: 0.90(2)
 0.10(2)
2. Fixed Uiso
 At 1.2 times of:
  All C(H) groups, All C(H,H) groups, All N(H) groups
3.a Ternary CH refined with riding coordinates:
 N2(H2A)
3.b Secondary CH2 refined with riding coordinates:
 C8(H8A,H8B), C9(H9A,H9B), C10(H10A,H10B), C11(H11A,H11B), C12(H12A,H12B),
 C13A(H13A,H13B)
3.c Aromatic/amide H refined with riding coordinates:
 C2(H2), C3(H3), C5(H5), C7(H7), C14(H14), C16(H16), C18(H18), C19(H19)
;
_olex2_submission_special_instructions 'No special instructions were received'

loop_
_space_group_symop_operation_xyz
'x, y, z'
'-x, -y, z+1/2'
'-x+1/2, y+1/2, z+1/2'
'x+1/2, -y+1/2, z'

loop_
_atom_site_label
_atom_site_type_symbol
_atom_site_fract_x
_atom_site_fract_y
_atom_site_fract_z
_atom_site_U_iso_or_equiv
_atom_site_adp_type
_atom_site_occupancy
_atom_site_site_symmetry_order
_atom_site_calc_flag
_atom_site_refinement_flags_posn
Fe1 Fe -0.57707(6) -0.32779(6) -0.22637(10) 0.0366(3) Uani 1 1 d .
Br1 Br -0.58012(6) -0.82115(5) -0.25192(8) 0.0530(3) Uani 1 1 d .
Br2 Br -0.32704(6) 0.08266(6) -0.18183(14) 0.0661(3) Uani 1 1 d .
Cl1 Cl -0.42844(13) -0.36143(15) -0.2134(2) 0.0555(5) Uani 1 1 d .
O1 O -0.6024(3) -0.4320(3) -0.1236(6) 0.0438(14) Uani 1 1 d .
O2 O -0.5556(3) -0.2224(3) -0.3322(6) 0.0454(14) Uani 1 1 d .
N1 N -0.6079(4) -0.4000(4) -0.3937(7) 0.0428(16) Uani 1 1 d .
N3 N -0.5778(5) -0.2482(4) -0.0578(7) 0.0447(17) Uani 1 1 d .
C1 C -0.5926(4) -0.5168(5) -0.1588(7) 0.0323(16) Uani 1 1 d .
C2 C -0.5849(5) -0.5799(5) -0.0567(8) 0.0399(19) Uani 1 1 d .
H2 H -0.582778 -0.561130 0.033683 0.048 Uiso 1 1 calc R
C3 C -0.5806(5) -0.6688(5) -0.0869(9) 0.0399(19) Uani 1 1 d .
H3 H -0.576162 -0.711192 -0.016953 0.048 Uiso 1 1 calc R
C4 C -0.5826(4) -0.6975(4) -0.2175(8) 0.0378(18) Uani 1 1 d .
C5 C -0.5866(5) -0.6359(5) -0.3198(9) 0.0428(19) Uani 1 1 d .
H5 H -0.585997 -0.655648 -0.409831 0.051 Uiso 1 1 calc R
C6 C -0.5915(4) -0.5446(5) -0.2920(7) 0.0344(17) Uani 1 1 d .
C7 C -0.6066(5) -0.4852(6) -0.4029(8) 0.0445(19) Uani 1 1 d .
H7 H -0.616201 -0.510859 -0.488197 0.053 Uiso 1 1 calc R
C14 C -0.5398(6) -0.1741(5) -0.0504(9) 0.044(2) Uani 1 1 d .
H14 H -0.540213 -0.144122 0.033051 0.053 Uiso 1 1 calc R
C15 C -0.4958(5) -0.1318(4) -0.1601(8) 0.0355(17) Uani 1 1 d .
C16 C -0.4425(5) -0.0569(6) -0.1274(9) 0.048(2) Uani 1 1 d .
H16 H -0.435421 -0.039727 -0.036859 0.058 Uiso 1 1 calc R
C17 C -0.4025(4) -0.0108(5) -0.2256(9) 0.045(2) Uani 1 1 d .
C18 C -0.4154(5) -0.0331(5) -0.3575(9) 0.046(2) Uani 1 1 d .
H18 H -0.387884 -0.000076 -0.425760 0.056 Uiso 1 1 calc R
C19 C -0.4673(5) -0.1021(5) -0.3906(9) 0.0419(18) Uani 1 1 d .
H19 H -0.477214 -0.114965 -0.482058 0.050 Uiso 1 1 calc R
C20 C -0.5063(5) -0.1544(5) -0.2930(9) 0.0377(18) Uani 1 1 d .
C8 C -0.6406(6) -0.3496(6) -0.5131(9) 0.060(3) Uani 1 1 d .
H8A H -0.657882 -0.391637 -0.584183 0.071 Uiso 1 1 calc R
H8B H -0.595586 -0.310217 -0.548981 0.071 Uiso 1 1 calc R
C9 C -0.7218(7) -0.2908(8) -0.4646(14) 0.087(4) Uani 1 1 d .
H9A H -0.704647 -0.227371 -0.464871 0.104 Uiso 1 1 calc R
H9B H -0.767314 -0.297597 -0.532096 0.104 Uiso 1 1 calc R
C10 C -0.7572(7) -0.3101(7) -0.3380(12) 0.072(3) Uani 1 1 d .
H10A H -0.768117 -0.374974 -0.334699 0.087 Uiso 1 1 calc R
H10B H -0.813177 -0.280159 -0.333164 0.087 Uiso 1 1 calc R
N2 N -0.7113(4) -0.2870(4) -0.2201(9) 0.063(2) Uani 1 1 d .
H2A H -0.708417 -0.220567 -0.223852 0.076 Uiso 1 1 calc R
C11 C -0.7518(7) -0.3053(7) -0.0866(13) 0.075(3) Uani 1 1 d .
H11A H -0.812611 -0.288927 -0.093344 0.090 Uiso 1 1 calc R
H11B H -0.749345 -0.370302 -0.071023 0.090 Uiso 1 1 calc R
C12 C -0.7172(7) -0.2614(7) 0.0315(13) 0.079(3) Uani 1 1 d .
H12A H -0.725416 -0.196342 0.021962 0.095 Uiso 1 1 calc R
H12B H -0.750070 -0.280930 0.110429 0.095 Uiso 1 1 calc R
C13A C -0.6295(6) -0.2783(6) 0.0553(8) 0.053(2) Uani 1 1 d .
H13A H -0.620674 -0.342897 0.069217 0.064 Uiso 1 1 calc R
H13B H -0.611278 -0.246884 0.137311 0.064 Uiso 1 1 calc R

loop_
_atom_site_aniso_label
_atom_site_aniso_U_11
_atom_site_aniso_U_22
_atom_site_aniso_U_33
_atom_site_aniso_U_23
_atom_site_aniso_U_13
_atom_site_aniso_U_12
Fe1 0.0313(5) 0.0399(6) 0.0387(8) 0.0049(5) 0.0004(5) -0.0009(4)
Br1 0.0654(6) 0.0428(4) 0.0509(6) -0.0015(4) -0.0084(5) 0.0009(4)
Br2 0.0619(5) 0.0559(5) 0.0804(7) 0.0041(5) -0.0145(6) -0.0166(4)
Cl1 0.0566(12) 0.0690(12) 0.0408(12) -0.0043(10) 0.0014(10) 0.0020(10)
O1 0.040(3) 0.043(3) 0.048(3) 0.002(2) 0.003(3) 0.001(2)
O2 0.039(3) 0.045(3) 0.052(4) 0.011(3) -0.003(3) 0.000(3)
N1 0.034(4) 0.045(4) 0.050(4) 0.009(3) -0.012(3) -0.011(3)
N3 0.044(4) 0.046(4) 0.044(4) 0.002(3) 0.008(3) 0.010(3)
C1 0.023(4) 0.043(4) 0.030(4) 0.004(3) -0.001(3) -0.002(3)
C2 0.043(5) 0.045(4) 0.033(4) -0.001(3) 0.001(3) -0.004(4)
C3 0.032(4) 0.043(4) 0.046(5) 0.000(4) -0.012(4) -0.007(4)
C4 0.036(4) 0.032(3) 0.046(5) -0.004(3) 0.001(4) -0.002(3)
C5 0.037(5) 0.049(5) 0.042(5) 0.008(4) -0.006(4) -0.006(4)
C6 0.026(4) 0.045(4) 0.032(4) 0.004(3) -0.006(3) -0.003(3)
C7 0.042(5) 0.058(5) 0.033(4) 0.008(4) -0.010(4) -0.009(4)
C14 0.050(5) 0.036(4) 0.046(5) 0.003(4) 0.005(4) 0.011(4)
C15 0.034(4) 0.034(4) 0.038(5) -0.001(4) 0.001(3) 0.012(3)
C16 0.052(5) 0.049(5) 0.044(5) -0.002(4) 0.000(4) 0.011(4)
C17 0.035(4) 0.037(4) 0.063(6) 0.011(4) -0.001(4) -0.001(3)
C18 0.044(5) 0.041(5) 0.054(6) 0.009(4) 0.008(4) 0.009(4)
C19 0.036(5) 0.046(4) 0.044(5) 0.006(4) -0.005(4) 0.008(4)
C20 0.027(4) 0.037(4) 0.048(5) 0.011(3) -0.002(3) 0.003(3)
C8 0.071(7) 0.062(5) 0.046(5) 0.020(4) -0.021(5) -0.019(5)
C9 0.037(6) 0.107(8) 0.115(10) 0.060(8) -0.034(6) -0.010(6)
C10 0.038(6) 0.074(6) 0.106(9) -0.035(7) -0.013(6) -0.005(5)
N2 0.036(3) 0.061(4) 0.092(7) 0.031(4) -0.003(4) -0.001(3)
C11 0.035(6) 0.071(7) 0.119(10) -0.027(6) 0.030(6) -0.004(5)
C12 0.064(8) 0.071(6) 0.101(10) -0.001(7) 0.023(7) -0.005(6)
C13A 0.056(6) 0.060(5) 0.043(5) -0.010(4) 0.018(4) -0.001(5)

loop_
_atom_type_symbol
_atom_type_description
_atom_type_scat_dispersion_real
_atom_type_scat_dispersion_imag
_atom_type_scat_source
C C 0.0033 0.0016 'International Tables Vol C Tables 4.2.6.8 and 6.1.1.4'
H H 0.0000 0.0000 'International Tables Vol C Tables 4.2.6.8 and 6.1.1.4'
N N 0.0061 0.0033 'International Tables Vol C Tables 4.2.6.8 and 6.1.1.4'
O O 0.0106 0.0060 'International Tables Vol C Tables 4.2.6.8 and 6.1.1.4'
Fe Fe 0.3463 0.8444 'International Tables Vol C Tables 4.2.6.8 and 6.1.1.4'
Cl Cl 0.1484 0.1585 'International Tables Vol C Tables 4.2.6.8 and 6.1.1.4'
Br Br -0.2901 2.4595 'International Tables Vol C Tables 4.2.6.8 and 6.1.1.4'

loop_
_geom_angle_atom_site_label_1
_geom_angle_atom_site_label_2
_geom_angle_atom_site_label_3
_geom_angle
O1 Fe1 Cl1 90.09(17)
O1 Fe1 O2 178.0(2)
O1 Fe1 N1 87.6(2)
O1 Fe1 N3 91.8(2)
O1 Fe1 N2 90.7(2)
O2 Fe1 Cl1 91.84(17)
O2 Fe1 N1 91.5(3)
O2 Fe1 N3 88.6(3)
O2 Fe1 N2 87.4(2)
N1 Fe1 Cl1 99.4(2)
N1 Fe1 N3 165.8(3)
N1 Fe1 N2 86.8(3)
N3 Fe1 Cl1 94.7(2)
N3 Fe1 N2 79.1(3)
N2 Fe1 Cl1 173.8(2)
C1 O1 Fe1 128.0(5)
C20 O2 Fe1 124.3(5)
C7 N1 Fe1 125.5(6)
C7 N1 C8 116.7(7)
C8 N1 Fe1 117.6(5)
C14 N3 Fe1 123.6(6)
C14 N3 C13A 119.2(7)
C13A N3 Fe1 117.1(5)
O1 C1 C2 117.7(7)
O1 C1 C6 122.7(6)
C6 C1 C2 119.6(6)
C3 C2 C1 120.2(8)
C2 C3 C4 120.9(8)
C3 C4 Br1 118.7(6)
C3 C4 C5 119.7(7)
C5 C4 Br1 121.5(6)
C4 C5 C6 120.7(8)
C1 C6 C5 118.8(7)
C1 C6 C7 123.2(7)
C5 C6 C7 117.4(7)
N1 C7 C6 124.3(8)
N3 C14 C15 124.6(8)
C16 C15 C14 116.6(7)
C20 C15 C14 124.5(7)
C20 C15 C16 118.7(7)
C17 C16 C15 120.2(8)
C16 C17 Br2 120.1(7)
C16 C17 C18 120.1(7)
C18 C17 Br2 119.7(6)
C19 C18 C17 120.5(8)
C18 C19 C20 121.4(8)
O2 C20 C15 122.5(7)
O2 C20 C19 118.6(7)
C15 C20 C19 118.9(7)
N1 C8 C9 107.6(8)
C10 C9 C8 117.7(8)
C9 C10 N2 119.5(9)
C10 N2 Fe1 113.2(6)
C10 N2 C11 118.4(7)
C11 N2 Fe1 112.4(6)
C12 C11 N2 118.6(8)
C13A C12 C11 114.6(9)
C12 C13A N3 110.6(8)

loop_
_geom_bond_atom_site_label_1
_geom_bond_atom_site_label_2
_geom_bond_distance
Fe1 Cl1 2.396(2)
Fe1 O1 1.916(5)
Fe1 O2 1.935(5)
Fe1 N1 2.056(7)
Fe1 N3 2.071(7)
Fe1 N2 2.199(7)
Br1 C4 1.890(7)
Br2 C17 1.890(7)
O1 C1 1.331(8)
O2 C20 1.342(9)
N1 C7 1.283(10)
N1 C8 1.506(10)
N3 C14 1.265(10)
N3 C13A 1.467(11)
C1 C2 1.401(11)
C1 C6 1.400(11)
C2 C3 1.371(10)
C3 C4 1.378(12)
C4 C5 1.383(11)
C5 C6 1.402(11)
C6 C7 1.445(10)
C14 C15 1.447(11)
C15 C16 1.440(11)
C15 C20 1.385(11)
C16 C17 1.359(12)
C17 C18 1.379(12)
C18 C19 1.360(11)
C19 C20 1.397(11)
C8 C9 1.629(16)
C9 C10 1.416(16)
C10 N2 1.428(12)
N2 C11 1.508(13)
C11 C12 1.461(16)
C12 C13A 1.424(15)

loop_
_twin_individual_id
_twin_individual_mass_fraction_refined
1 0.90(2)
2 0.10(2)
